data_1537098
loop_
_publ_author_name
'Kruegermann, I.'
'Wickleder, M.S.'

_publ_section_title
;
 Pr4 (Se O3)2 (Se O4) F6 und Na Sm (Se O3) (Se O4): Selenit-Selenate der
 Selten-Erd-Elemente
;
_journal_name_full 'Zeitschrift fuer Anorganische und Allgemeine Chemie'
_journal_page_first 147
_journal_page_last 151
_journal_volume 628
_journal_year 2002
_chemical_formula_sum 'Na O7 Se2 Sm'
_chemical_name_systematic 'Na Sm (Se O3) (Se O4)'
_space_group_IT_number 14
_symmetry_space_group_name_Hall '-P 2ybc'
_symmetry_space_group_name_H-M 'P 1 21/c 1'
_cell_angle_alpha 90
_cell_angle_beta 91
_cell_angle_gamma 90
_cell_formula_units_Z 4
_cell_length_a 10.669
_cell_length_b 6.917
_cell_length_c 8.259
_cell_volume 609.401
_citation_journal_id_ASTM ZAACAB
_cod_data_source_file Kruegermann_ZAACAB_2002_433.cif
_cod_data_source_block Na1O7Se2Sm1
_cod_original_cell_volume 609.4005
_cod_original_formula_sum 'Na1 O7 Se2 Sm1'
_cod_database_code 1537098

loop_
_symmetry_equiv_pos_as_xyz
x,y,z
-x,y+1/2,-z+1/2
-x,-y,-z
x,-y-1/2,z-1/2

loop_
_atom_site_label
_atom_site_type_symbol
_atom_site_fract_x
_atom_site_fract_y
_atom_site_fract_z
_atom_site_occupancy
_atom_site_U_iso_or_equiv
Se1 Se+4 0.32895 0.17169 0.55466 1 0.0
Se2 Se+6 0.83937 0.14266 1.04289 1 0.0
O5 O-2 0.814 0.0633 0.8583 1 0.0
O2 O-2 0.5526 -0.1583 0.9352 1 0.0
O7 O-2 0.88 -0.025 1.1681 1 0.0
O6 O-2 0.9427 0.3144 1.0482 1 0.0
O1 O-2 0.4092 -0.0029 0.6603 1 0.0
O4 O-2 0.6973 0.2241 1.079 1 0.0
O3 O-2 0.3425 0.3836 0.859 1 0.0
Sm1 Sm+3 0.58373 0.15274 0.80579 1 0.0
Na1 Na+1 1.0639 0.1278 1.312 1 0.0
